data_1515663
loop_
_publ_author_name
'Arnold, Polly L.'
'Turner, Zo\"e R.'
'Bellabarba, Ronan M.'
'Tooze, Robert P.'

_publ_section_title
;
 Carbon monoxide coupling and functionalisation at a simple uranium
 coordination complex
;
_journal_issue 1
_journal_name_full 'Chemical Science'
_journal_page_first 77
_journal_paper_doi 10.1039/c0sc00452a
_journal_volume 2
_journal_year 2011
_chemical_formula_moiety 'C38 H108 N6 O2 Si12 U2, 3(C6 H6)'
_chemical_formula_sum 'C56 H126 N6 O2 Si12 U2'
_chemical_formula_weight 1728.77
_chemical_name_systematic
;
?
;
_space_group_IT_number 2
_symmetry_cell_setting triclinic
_symmetry_space_group_name_Hall '-P 1'
_symmetry_space_group_name_H-M 'P -1'
_atom_sites_solution_hydrogens geom
_atom_sites_solution_primary direct
_atom_sites_solution_secondary difmap
_audit_creation_method SHELXL-97
_cell_angle_alpha 90.254(3)
_cell_angle_beta 94.779(3)
_cell_angle_gamma 117.609(3)
_cell_formula_units_Z 1
_cell_length_a 11.0022(5)
_cell_length_b 11.7354(6)
_cell_length_c 18.0634(10)
_cell_measurement_reflns_used 9326
_cell_measurement_temperature 150(2)
_cell_measurement_theta_max 27.5
_cell_measurement_theta_min 1.1
_cell_volume 2057.05(19)
_computing_cell_refinement 'SAINT (Siemens, 1995)'
_computing_data_collection 'SMART (Siemens, 1993)'
_computing_data_reduction 'SAINT (Siemens, 1995)'
_computing_molecular_graphics 'ORTEP (Farrugia, 1997)'
_computing_publication_material 'enCIFer (Allen et al., 2004)'
_computing_structure_refinement 'SHELXL-97 (Sheldrick, 1997)'
_computing_structure_solution 'SIR-92 (Giacovazzo, 1994)'
_diffrn_ambient_temperature 150(2)
_diffrn_measured_fraction_theta_full 0.987
_diffrn_measured_fraction_theta_max 0.987
_diffrn_measurement_device_type 'Bruker SMART APEX CCD area detector'
_diffrn_measurement_method 'Omega scans'
_diffrn_radiation_monochromator graphite
_diffrn_radiation_source 'fine-focus sealed tube'
_diffrn_radiation_type MoK\a
_diffrn_radiation_wavelength 0.71073
_diffrn_reflns_av_R_equivalents 0.0257
_diffrn_reflns_av_sigmaI/netI 0.0328
_diffrn_reflns_limit_h_max 14
_diffrn_reflns_limit_h_min -14
_diffrn_reflns_limit_k_max 15
_diffrn_reflns_limit_k_min -15
_diffrn_reflns_limit_l_max 23
_diffrn_reflns_limit_l_min -23
_diffrn_reflns_number 24088
_diffrn_reflns_theta_full 27.50
_diffrn_reflns_theta_max 27.50
_diffrn_reflns_theta_min 1.13
_diffrn_standards_decay_% 0
_diffrn_standards_number 0
_exptl_absorpt_coefficient_mu 4.143
_exptl_absorpt_correction_T_max 0.6149
_exptl_absorpt_correction_T_min 0.2949
_exptl_absorpt_correction_type multi-scan
_exptl_absorpt_process_details SADABS
_exptl_crystal_colour 'pale brown'
_exptl_crystal_density_diffrn 1.396
_exptl_crystal_density_method 'not measured'
_exptl_crystal_description block
_exptl_crystal_F_000 872
_exptl_crystal_size_max 0.39
_exptl_crystal_size_mid 0.17
_exptl_crystal_size_min 0.13
_refine_diff_density_max 2.235
_refine_diff_density_min -0.929
_refine_diff_density_rms 0.099
_refine_ls_extinction_method none
_refine_ls_goodness_of_fit_ref 1.204
_refine_ls_hydrogen_treatment riding
_refine_ls_matrix_type full
_refine_ls_number_parameters 370
_refine_ls_number_reflns 9326
_refine_ls_number_restraints 0
_refine_ls_restrained_S_all 1.204
_refine_ls_R_factor_all 0.0314
_refine_ls_R_factor_gt 0.0295
_refine_ls_shift/su_max 0.002
_refine_ls_shift/su_mean 0.000
_refine_ls_structure_factor_coef Fsqd
_refine_ls_weighting_details 'calc w=1/[\s^2^(Fo^2^)+(0.0247P)^2^+1.6070P] where P=(Fo^2^+2Fc^2^)/3'
_refine_ls_weighting_scheme calc
_refine_ls_wR_factor_gt 0.0659
_refine_ls_wR_factor_ref 0.0666
_reflns_number_gt 8936
_reflns_number_total 9326
_reflns_threshold_expression >2\s(I)
_cod_data_source_file c0sc00452a.txt
_cod_data_source_block po8091_N3UOCCOUN3
_cod_depositor_comments
;
The following automatic conversions were performed:

'_symmetry_cell_setting' value 'Triclinic' changed to 'triclinic'
according to
/usr/data/users/saulius/automatic-downloads/retrospective/RSC/lib/dictionaries/cif_core.dic
dictionary named 'cif_core.dic' version 2.4.2 from 2011-04-26.

Automatic conversion script
Id: cif_fix_values 2281 2013-09-26 08:29:07Z andrius 
;
_cod_original_cell_volume 2057.05(18)
_cod_database_code 1515663

loop_
_symmetry_equiv_pos_as_xyz
'x, y, z'
'-x, -y, -z'

loop_
_atom_site_label
_atom_site_type_symbol
_atom_site_fract_x
_atom_site_fract_y
_atom_site_fract_z
_atom_site_U_iso_or_equiv
_atom_site_adp_type
_atom_site_occupancy
_atom_site_symmetry_multiplicity
_atom_site_calc_flag
_atom_site_refinement_flags
C1 C 0.5180(4) -0.0099(4) 0.7829(3) 0.0425(10) Uani 1 1 d .
H1A H 0.6120 0.0029 0.7954 0.064 Uiso 1 1 calc R
H1B H 0.4744 -0.0721 0.7404 0.064 Uiso 1 1 calc R
H1C H 0.4646 -0.0426 0.8257 0.064 Uiso 1 1 calc R
C1S C 0.4562(5) 0.3812(4) 0.5306(3) 0.0479(11) Uani 1 1 d .
H1S H 0.4261 0.2996 0.5517 0.058 Uiso 1 1 calc R
C2 C 0.6265(4) 0.2081(4) 0.6761(2) 0.0339(8) Uani 1 1 d .
H2A H 0.6330 0.2919 0.6639 0.051 Uiso 1 1 calc R
H2B H 0.5808 0.1470 0.6333 0.051 Uiso 1 1 calc R
H2C H 0.7192 0.2173 0.6882 0.051 Uiso 1 1 calc R
C2S C 0.3803(5) 0.4472(5) 0.5344(3) 0.0496(11) Uani 1 1 d .
H2S H 0.2975 0.4107 0.5581 0.060 Uiso 1 1 calc R
C3 C 0.3445(4) 0.1124(4) 0.7246(2) 0.0371(9) Uani 1 1 d .
H3A H 0.2832 0.0710 0.7634 0.056 Uiso 1 1 calc R
H3B H 0.3130 0.0549 0.6798 0.056 Uiso 1 1 calc R
H3C H 0.3430 0.1932 0.7128 0.056 Uiso 1 1 calc R
C3S C 0.4239(5) 0.5648(5) 0.5041(3) 0.0467(11) Uani 1 1 d .
H3S H 0.3712 0.6096 0.5070 0.056 Uiso 1 1 calc R
C4 C 0.6400(4) 0.1859(4) 0.9823(2) 0.0393(9) Uani 1 1 d .
H4A H 0.6230 0.1014 0.9625 0.059 Uiso 1 1 calc R
H4B H 0.6052 0.1771 1.0312 0.059 Uiso 1 1 calc R
H4C H 0.7392 0.2445 0.9869 0.059 Uiso 1 1 calc R
C4S C 0.5372(6) 0.0975(4) 0.4513(3) 0.0536(12) Uani 1 1 d .
H4S H 0.5630 0.1650 0.4176 0.064 Uiso 1 1 calc R
C5 C 0.3600(4) 0.1473(4) 0.9193(3) 0.0439(10) Uani 1 1 d .
H5A H 0.3098 0.1812 0.8867 0.066 Uiso 1 1 calc R
H5B H 0.3351 0.1463 0.9702 0.066 Uiso 1 1 calc R
H5C H 0.3357 0.0595 0.9018 0.066 Uiso 1 1 calc R
C5S C 0.5926(6) -0.0414(5) 0.5260(3) 0.0540(12) Uani 1 1 d .
H5S H 0.6571 -0.0699 0.5440 0.065 Uiso 1 1 calc R
C6 C 0.5879(4) 0.4157(4) 0.9545(2) 0.0354(9) Uani 1 1 d .
H6A H 0.6854 0.4755 0.9513 0.053 Uiso 1 1 calc R
H6B H 0.5674 0.4112 1.0065 0.053 Uiso 1 1 calc R
H6C H 0.5308 0.4461 0.9249 0.053 Uiso 1 1 calc R
C6S C 0.6299(5) 0.0565(5) 0.4772(3) 0.0532(12) Uani 1 1 d .
H6S H 0.7202 0.0955 0.4616 0.064 Uiso 1 1 calc R
C7 C 0.9265(5) 0.7804(4) 0.9509(2) 0.0419(10) Uani 1 1 d .
H7A H 0.8429 0.7874 0.9582 0.063 Uiso 1 1 calc R
H7B H 1.0072 0.8566 0.9740 0.063 Uiso 1 1 calc R
H7C H 0.9214 0.7030 0.9738 0.063 Uiso 1 1 calc R
C7S C 0.9144(5) 0.8788(4) 0.5216(3) 0.0470(11) Uani 1 1 d .
H7S H 0.8549 0.7952 0.5368 0.056 Uiso 1 1 calc R
C8 C 1.1012(4) 0.7558(4) 0.8363(2) 0.0369(9) Uani 1 1 d .
H8A H 1.0876 0.6701 0.8497 0.055 Uiso 1 1 calc R
H8B H 1.1790 0.8215 0.8681 0.055 Uiso 1 1 calc R
H8C H 1.1204 0.7684 0.7841 0.055 Uiso 1 1 calc R
C8S C 0.8984(5) 0.9115(5) 0.4504(2) 0.0458(11) Uani 1 1 d .
H8S H 0.8284 0.8502 0.4158 0.055 Uiso 1 1 calc R
C9 C 0.9686(4) 0.9263(4) 0.8105(3) 0.0405(10) Uani 1 1 d .
H9A H 0.9826 0.9255 0.7577 0.061 Uiso 1 1 calc R
H9B H 1.0499 0.9971 0.8374 0.061 Uiso 1 1 calc R
H9C H 0.8874 0.9384 0.8161 0.061 Uiso 1 1 calc R
C9S C 1.0170(5) 0.9673(5) 0.5715(2) 0.0507(12) Uani 1 1 d .
H9S H 1.0291 0.9444 0.6209 0.061 Uiso 1 1 calc R
C10 C 0.6748(4) 0.7480(4) 0.6866(2) 0.0403(10) Uani 1 1 d .
H10A H 0.7430 0.8376 0.6994 0.060 Uiso 1 1 calc R
H10B H 0.5864 0.7443 0.6688 0.060 Uiso 1 1 calc R
H10C H 0.7063 0.7128 0.6475 0.060 Uiso 1 1 calc R
C11 C 0.5878(4) 0.7164(4) 0.8434(2) 0.0364(9) Uani 1 1 d .
H11A H 0.5703 0.6631 0.8867 0.055 Uiso 1 1 calc R
H11B H 0.5020 0.7158 0.8231 0.055 Uiso 1 1 calc R
H11C H 0.6568 0.8049 0.8583 0.055 Uiso 1 1 calc R
C12 C 0.5159(4) 0.4838(4) 0.7400(2) 0.0357(9) Uani 1 1 d .
H12A H 0.5482 0.4492 0.7010 0.054 Uiso 1 1 calc R
H12B H 0.4318 0.4870 0.7204 0.054 Uiso 1 1 calc R
H12C H 0.4963 0.4282 0.7824 0.054 Uiso 1 1 calc R
C13 C 0.8987(5) 0.5844(4) 0.6351(2) 0.0380(9) Uani 1 1 d .
H13A H 0.7996 0.5270 0.6350 0.057 Uiso 1 1 calc R
H13B H 0.9185 0.6201 0.5861 0.057 Uiso 1 1 calc R
H13C H 0.9270 0.6547 0.6728 0.057 Uiso 1 1 calc R
C14 C 1.1837(4) 0.6055(4) 0.6556(3) 0.0434(10) Uani 1 1 d .
H14A H 1.2116 0.6752 0.6936 0.065 Uiso 1 1 calc R
H14B H 1.2001 0.6417 0.6065 0.065 Uiso 1 1 calc R
H14C H 1.2375 0.5592 0.6658 0.065 Uiso 1 1 calc R
C15 C 0.9455(5) 0.3680(4) 0.5788(2) 0.0391(9) Uani 1 1 d .
H15A H 0.9992 0.3210 0.5860 0.059 Uiso 1 1 calc R
H15B H 0.9639 0.4111 0.5316 0.059 Uiso 1 1 calc R
H15C H 0.8471 0.3076 0.5778 0.059 Uiso 1 1 calc R
C16 C 1.0932(5) 0.2613(4) 0.7210(2) 0.0404(10) Uani 1 1 d .
H16A H 1.0120 0.1984 0.6898 0.061 Uiso 1 1 calc R
H16B H 1.1374 0.2166 0.7487 0.061 Uiso 1 1 calc R
H16C H 1.1584 0.3235 0.6894 0.061 Uiso 1 1 calc R
C17 C 1.1951(4) 0.4609(4) 0.8480(2) 0.0394(9) Uani 1 1 d .
H17A H 1.2549 0.5318 0.8186 0.059 Uiso 1 1 calc R
H17B H 1.2451 0.4152 0.8678 0.059 Uiso 1 1 calc R
H17C H 1.1674 0.4953 0.8892 0.059 Uiso 1 1 calc R
C18 C 0.9196(4) 0.2211(4) 0.8462(2) 0.0346(9) Uani 1 1 d .
H18A H 0.8861 0.2607 0.8818 0.052 Uiso 1 1 calc R
H18B H 0.9685 0.1800 0.8732 0.052 Uiso 1 1 calc R
H18C H 0.8413 0.1563 0.8142 0.052 Uiso 1 1 calc R
C19 C 0.9671(3) 0.4914(3) 0.97109(18) 0.0222(6) Uani 1 1 d .
N1 N 0.6028(3) 0.2653(3) 0.82863(15) 0.0219(6) Uani 1 1 d .
N2 N 0.7989(3) 0.6391(3) 0.80411(15) 0.0224(6) Uani 1 1 d .
N3 N 0.9551(3) 0.4258(3) 0.74280(15) 0.0223(6) Uani 1 1 d .
O1 O 0.8971(2) 0.4742(2) 0.90650(13) 0.0258(5) Uani 1 1 d .
Si1 Si 0.52372(10) 0.14662(9) 0.75818(6) 0.02438(19) Uani 1 1 d .
Si2 Si 0.54960(10) 0.25207(9) 0.91764(5) 0.0254(2) Uani 1 1 d .
Si3 Si 0.94167(10) 0.76972(9) 0.84959(6) 0.0263(2) Uani 1 1 d .
Si4 Si 0.65305(10) 0.65084(9) 0.77099(6) 0.0259(2) Uani 1 1 d .
Si5 Si 0.99614(11) 0.49153(10) 0.65748(5) 0.0278(2) Uani 1 1 d .
Si6 Si 1.03931(10) 0.34755(10) 0.78774(5) 0.0261(2) Uani 1 1 d .
U1 U 0.789845(12) 0.443676(11) 0.800485(6) 0.01936(4) Uani 1 1 d .

loop_
_atom_site_aniso_label
_atom_site_aniso_U_11
_atom_site_aniso_U_22
_atom_site_aniso_U_33
_atom_site_aniso_U_23
_atom_site_aniso_U_13
_atom_site_aniso_U_12
C1 0.042(2) 0.026(2) 0.058(3) -0.0018(19) -0.001(2) 0.0160(18)
C1S 0.056(3) 0.038(2) 0.040(2) -0.0059(19) -0.007(2) 0.016(2)
C2 0.0295(19) 0.034(2) 0.030(2) -0.0097(16) 0.0007(15) 0.0089(16)
C2S 0.039(2) 0.051(3) 0.047(3) -0.005(2) 0.005(2) 0.011(2)
C3 0.0258(18) 0.040(2) 0.041(2) -0.0095(18) -0.0047(16) 0.0121(17)
C3S 0.042(2) 0.050(3) 0.047(3) -0.013(2) -0.007(2) 0.022(2)
C4 0.044(2) 0.041(2) 0.031(2) 0.0126(18) 0.0047(18) 0.0181(19)
C4S 0.078(4) 0.034(2) 0.042(3) -0.005(2) 0.003(2) 0.021(2)
C5 0.031(2) 0.046(2) 0.044(2) 0.000(2) 0.0099(18) 0.0071(19)
C5S 0.063(3) 0.053(3) 0.054(3) -0.018(2) -0.012(2) 0.037(3)
C6 0.041(2) 0.036(2) 0.029(2) -0.0027(16) 0.0104(17) 0.0170(18)
C6S 0.042(2) 0.046(3) 0.055(3) -0.019(2) 0.009(2) 0.006(2)
C7 0.055(3) 0.036(2) 0.033(2) -0.0053(17) -0.0012(19) 0.021(2)
C7S 0.046(2) 0.042(2) 0.045(3) 0.010(2) 0.006(2) 0.014(2)
C8 0.0264(19) 0.032(2) 0.048(2) -0.0013(18) -0.0011(17) 0.0105(16)
C8S 0.044(2) 0.050(3) 0.033(2) -0.0103(19) -0.0033(19) 0.014(2)
C9 0.039(2) 0.026(2) 0.052(3) 0.0045(18) 0.0007(19) 0.0119(17)
C9S 0.054(3) 0.064(3) 0.026(2) 0.010(2) -0.0013(19) 0.021(2)
C10 0.045(2) 0.044(2) 0.039(2) 0.0124(19) 0.0008(18) 0.027(2)
C11 0.041(2) 0.033(2) 0.044(2) 0.0045(17) 0.0104(18) 0.0236(18)
C12 0.033(2) 0.034(2) 0.040(2) 0.0012(17) -0.0060(17) 0.0172(17)
C13 0.052(2) 0.045(2) 0.0246(19) 0.0067(17) 0.0062(17) 0.029(2)
C14 0.037(2) 0.043(2) 0.045(2) 0.005(2) 0.0179(19) 0.0125(19)
C15 0.052(2) 0.045(2) 0.0227(19) 0.0043(17) 0.0086(17) 0.023(2)
C16 0.048(2) 0.047(2) 0.039(2) 0.0020(19) 0.0125(19) 0.033(2)
C17 0.0282(19) 0.053(3) 0.038(2) -0.0053(19) -0.0037(17) 0.0207(19)
C18 0.040(2) 0.033(2) 0.037(2) 0.0090(17) 0.0082(17) 0.0212(18)
C19 0.0247(16) 0.0190(15) 0.0233(16) 0.0031(13) 0.0035(12) 0.0102(13)
N1 0.0212(13) 0.0212(14) 0.0230(14) -0.0006(11) 0.0024(11) 0.0096(11)
N2 0.0235(14) 0.0236(14) 0.0216(14) 0.0025(11) 0.0027(11) 0.0120(12)
N3 0.0239(14) 0.0236(14) 0.0193(14) 0.0008(11) 0.0031(11) 0.0107(12)
O1 0.0297(13) 0.0280(13) 0.0204(12) -0.0005(10) -0.0030(10) 0.0149(11)
Si1 0.0217(4) 0.0213(5) 0.0281(5) -0.0034(4) -0.0001(4) 0.0087(4)
Si2 0.0250(5) 0.0250(5) 0.0240(5) 0.0026(4) 0.0059(4) 0.0091(4)
Si3 0.0285(5) 0.0213(5) 0.0291(5) -0.0006(4) 0.0010(4) 0.0117(4)
Si4 0.0281(5) 0.0257(5) 0.0285(5) 0.0051(4) 0.0022(4) 0.0165(4)
Si5 0.0316(5) 0.0307(5) 0.0225(5) 0.0033(4) 0.0081(4) 0.0148(4)
Si6 0.0255(5) 0.0311(5) 0.0260(5) 0.0008(4) 0.0039(4) 0.0166(4)
U1 0.01981(6) 0.01936(7) 0.01853(7) 0.00021(4) 0.00104(4) 0.00892(5)

loop_
_atom_type_symbol
_atom_type_description
_atom_type_scat_dispersion_real
_atom_type_scat_dispersion_imag
_atom_type_scat_source
C C 0.0033 0.0016 'International Tables Vol C Tables 4.2.6.8 and 6.1.1.4'
H H 0.0000 0.0000 'International Tables Vol C Tables 4.2.6.8 and 6.1.1.4'
N N 0.0061 0.0033 'International Tables Vol C Tables 4.2.6.8 and 6.1.1.4'
O O 0.0106 0.0060 'International Tables Vol C Tables 4.2.6.8 and 6.1.1.4'
Si Si 0.0817 0.0704 'International Tables Vol C Tables 4.2.6.8 and 6.1.1.4'
U U -9.6767 9.6646 'International Tables Vol C Tables 4.2.6.8 and 6.1.1.4'

loop_
_geom_angle_atom_site_label_1
_geom_angle_atom_site_label_2
_geom_angle_atom_site_label_3
_geom_angle
_geom_angle_site_symmetry_1
_geom_angle_site_symmetry_3
C3S C1S C2S 119.2(4) 2_666 .
C3S C2S C1S 120.3(4) . .
C2S C3S C1S 120.5(4) . 2_666
C5S C4S C6S 120.0(5) 2_656 .
C4S C5S C6S 119.9(5) 2_656 .
C4S C6S C5S 120.1(5) . .
C8S C7S C9S 119.9(4) . .
C7S C8S C9S 120.2(4) . 2_776
C8S C9S C7S 119.9(4) 2_776 .
C19 C19 O1 178.6(5) 2_767 .
Si1 N1 Si2 124.35(16) . .
Si1 N1 U1 115.83(14) . .
Si2 N1 U1 119.80(14) . .
Si4 N2 Si3 121.34(16) . .
Si4 N2 U1 118.13(15) . .
Si3 N2 U1 120.06(14) . .
Si5 N3 Si6 122.20(16) . .
Si5 N3 U1 119.75(14) . .
Si6 N3 U1 118.04(14) . .
C19 O1 U1 177.5(2) . .
N1 Si1 C1 113.41(17) . .
N1 Si1 C3 114.80(16) . .
C1 Si1 C3 107.24(19) . .
N1 Si1 C2 106.58(16) . .
C1 Si1 C2 108.9(2) . .
C3 Si1 C2 105.48(18) . .
C1 Si1 U1 126.53(14) . .
C3 Si1 U1 125.01(14) . .
C2 Si1 U1 69.80(12) . .
N1 Si2 C4 111.80(17) . .
N1 Si2 C5 112.88(17) . .
C4 Si2 C5 107.7(2) . .
N1 Si2 C6 108.63(16) . .
C4 Si2 C6 108.9(2) . .
C5 Si2 C6 106.7(2) . .
C4 Si2 U1 105.92(13) . .
C5 Si2 U1 141.21(15) . .
C6 Si2 U1 79.58(12) . .
N2 Si3 C7 112.13(18) . .
N2 Si3 C8 109.61(16) . .
C7 Si3 C8 109.1(2) . .
N2 Si3 C9 112.07(17) . .
C7 Si3 C9 107.6(2) . .
C8 Si3 C9 106.11(19) . .
C7 Si3 U1 105.75(14) . .
C8 Si3 U1 81.27(13) . .
C9 Si3 U1 140.87(15) . .
N2 Si4 C11 112.49(17) . .
N2 Si4 C10 114.23(17) . .
C11 Si4 C10 108.57(19) . .
N2 Si4 C12 107.31(15) . .
C11 Si4 C12 108.74(19) . .
C10 Si4 C12 105.11(19) . .
C11 Si4 U1 125.63(13) . .
C10 Si4 U1 124.05(14) . .
C12 Si4 U1 71.93(12) . .
N3 Si5 C14 113.21(18) . .
N3 Si5 C13 108.37(16) . .
C14 Si5 C13 107.4(2) . .
N3 Si5 C15 113.63(17) . .
C14 Si5 C15 107.5(2) . .
C13 Si5 C15 106.32(19) . .
C14 Si5 U1 128.69(14) . .
C13 Si5 U1 73.99(12) . .
C15 Si5 U1 121.53(14) . .
N3 Si6 C17 111.92(17) . .
N3 Si6 C18 109.65(16) . .
C17 Si6 C18 108.88(19) . .
N3 Si6 C16 112.39(17) . .
C17 Si6 C16 108.0(2) . .
C18 Si6 C16 105.79(19) . .
C17 Si6 U1 107.76(13) . .
C18 Si6 U1 78.78(12) . .
C16 Si6 U1 139.99(14) . .
O1 U1 N2 93.00(10) . .
O1 U1 N1 95.13(10) . .
N2 U1 N1 122.06(10) . .
O1 U1 N3 93.59(10) . .
N2 U1 N3 116.66(10) . .
N1 U1 N3 119.89(10) . .
O1 U1 Si1 116.76(7) . .
N2 U1 Si1 131.39(7) . .
N1 U1 Si1 27.39(7) . .
N3 U1 Si1 99.79(7) . .
O1 U1 Si4 112.31(7) . .
N2 U1 Si4 26.48(7) . .
N1 U1 Si4 100.79(7) . .
N3 U1 Si4 129.53(7) . .
Si1 U1 Si4 105.10(2) . .
O1 U1 Si6 72.70(7) . .
N2 U1 Si6 132.26(7) . .
N1 U1 Si6 104.75(7) . .
N3 U1 Si6 26.54(7) . .
Si1 U1 Si6 94.50(2) . .
Si4 U1 Si6 153.44(2) . .
O1 U1 Si5 113.21(7) . .
N2 U1 Si5 97.81(7) . .
N1 U1 Si5 129.85(7) . .
N3 U1 Si5 25.68(7) . .
Si1 U1 Si5 103.47(2) . .
Si4 U1 Si5 104.85(2) . .
Si6 U1 Si5 52.22(2) . .
O1 U1 Si2 73.82(7) . .
N2 U1 Si2 107.90(7) . .
N1 U1 Si2 25.85(7) . .
N3 U1 Si2 134.29(7) . .
Si1 U1 Si2 53.23(2) . .
Si4 U1 Si2 95.26(2) . .
Si6 U1 Si2 110.93(2) . .
Si5 U1 Si2 153.13(2) . .
O1 U1 Si3 71.73(7) . .
N2 U1 Si3 25.78(7) . .
N1 U1 Si3 136.36(7) . .
N3 U1 Si3 102.70(7) . .
Si1 U1 Si3 155.41(2) . .
Si4 U1 Si3 52.13(2) . .
Si6 U1 Si3 110.07(2) . .
Si5 U1 Si3 92.76(2) . .
Si2 U1 Si3 113.79(2) . .

loop_
_geom_bond_atom_site_label_1
_geom_bond_atom_site_label_2
_geom_bond_distance
_geom_bond_site_symmetry_2
C1 Si1 1.866(4) .
C1S C3S 1.379(7) 2_666
C1S C2S 1.381(7) .
C2 Si1 1.879(4) .
C2S C3S 1.368(7) .
C3 Si1 1.866(4) .
C3S C1S 1.379(7) 2_666
C4 Si2 1.867(4) .
C4S C5S 1.367(7) 2_656
C4S C6S 1.367(7) .
C5 Si2 1.870(4) .
C5S C4S 1.367(7) 2_656
C5S C6S 1.378(7) .
C6 Si2 1.871(4) .
C7 Si3 1.860(4) .
C7S C8S 1.365(6) .
C7S C9S 1.379(6) .
C8 Si3 1.871(4) .
C8S C9S 1.373(6) 2_776
C9 Si3 1.872(4) .
C9S C8S 1.373(6) 2_776
C10 Si4 1.871(4) .
C11 Si4 1.865(4) .
C12 Si4 1.882(4) .
C13 Si5 1.875(4) .
C14 Si5 1.871(4) .
C15 Si5 1.879(4) .
C16 Si6 1.870(4) .
C17 Si6 1.858(4) .
C18 Si6 1.866(4) .
C19 C19 1.180(7) 2_767
C19 O1 1.304(4) .
N1 Si1 1.730(3) .
N1 Si2 1.740(3) .
N1 U1 2.251(3) .
N2 Si4 1.732(3) .
N2 Si3 1.742(3) .
N2 U1 2.249(3) .
N3 Si5 1.725(3) .
N3 Si6 1.741(3) .
N3 U1 2.259(3) .
O1 U1 2.101(2) .
Si1 U1 3.3841(10) .
Si2 U1 3.4621(9) .
Si3 U1 3.4665(10) .
Si4 U1 3.4248(9) .
Si5 U1 3.4566(10) .
Si6 U1 3.4396(9) .

loop_
_geom_torsion_atom_site_label_1
_geom_torsion_atom_site_label_2
_geom_torsion_atom_site_label_3
_geom_torsion_atom_site_label_4
_geom_torsion
_geom_torsion_site_symmetry_1
_geom_torsion_site_symmetry_4
C3S C1S C2S C3S -0.1(8) 2_666 .
C1S C2S C3S C1S 0.1(8) . 2_666
C5S C4S C6S C5S 0.1(8) 2_656 .
C4S C5S C6S C4S -0.1(8) 2_656 .
C9S C7S C8S C9S -0.8(8) . 2_776
C8S C7S C9S C8S 0.8(8) . 2_776
Si2 N1 Si1 C1 -57.9(3) . .
U1 N1 Si1 C1 120.28(19) . .
Si2 N1 Si1 C3 65.9(2) . .
U1 N1 Si1 C3 -115.94(19) . .
Si2 N1 Si1 C2 -177.8(2) . .
U1 N1 Si1 C2 0.4(2) . .
Si2 N1 Si1 U1 -178.2(3) . .
Si1 N1 Si2 C4 91.7(2) . .
U1 N1 Si2 C4 -86.5(2) . .
Si1 N1 Si2 C5 -30.0(3) . .
U1 N1 Si2 C5 151.87(19) . .
Si1 N1 Si2 C6 -148.1(2) . .
U1 N1 Si2 C6 33.8(2) . .
Si1 N1 Si2 U1 178.1(3) . .
Si4 N2 Si3 C7 86.4(2) . .
U1 N2 Si3 C7 -85.6(2) . .
Si4 N2 Si3 C8 -152.3(2) . .
U1 N2 Si3 C8 35.7(2) . .
Si4 N2 Si3 C9 -34.8(3) . .
U1 N2 Si3 C9 153.27(18) . .
Si4 N2 Si3 U1 171.9(3) . .
Si3 N2 Si4 C11 -51.7(2) . .
U1 N2 Si4 C11 120.41(18) . .
Si3 N2 Si4 C10 72.7(2) . .
U1 N2 Si4 C10 -115.2(2) . .
Si3 N2 Si4 C12 -171.24(19) . .
U1 N2 Si4 C12 0.8(2) . .
Si3 N2 Si4 U1 -172.1(3) . .
Si6 N3 Si5 C14 -53.6(3) . .
U1 N3 Si5 C14 125.2(2) . .
Si6 N3 Si5 C13 -172.7(2) . .
U1 N3 Si5 C13 6.2(2) . .
Si6 N3 Si5 C15 69.4(2) . .
U1 N3 Si5 C15 -111.8(2) . .
Si6 N3 Si5 U1 -178.8(3) . .
Si5 N3 Si6 C17 88.8(2) . .
U1 N3 Si6 C17 -90.1(2) . .
Si5 N3 Si6 C18 -150.3(2) . .
U1 N3 Si6 C18 30.9(2) . .
Si5 N3 Si6 C16 -32.9(3) . .
U1 N3 Si6 C16 148.21(19) . .
Si5 N3 Si6 U1 178.9(3) . .
Si4 N2 U1 O1 -138.35(16) . .
Si3 N2 U1 O1 33.85(16) . .
Si4 N2 U1 N1 -40.4(2) . .
Si3 N2 U1 N1 131.81(15) . .
Si4 N2 U1 N3 126.11(15) . .
Si3 N2 U1 N3 -61.69(18) . .
Si4 N2 U1 Si1 -8.0(2) . .
Si3 N2 U1 Si1 164.18(10) . .
Si3 N2 U1 Si4 172.2(3) . .
Si4 N2 U1 Si6 152.42(10) . .
Si3 N2 U1 Si6 -35.4(2) . .
Si4 N2 U1 Si5 107.73(14) . .
Si3 N2 U1 Si5 -80.08(15) . .
Si4 N2 U1 Si2 -64.39(16) . .
Si3 N2 U1 Si2 107.81(14) . .
Si4 N2 U1 Si3 -172.2(3) . .
Si1 N1 U1 O1 -144.05(15) . .
Si2 N1 U1 O1 34.23(16) . .
Si1 N1 U1 N2 119.16(15) . .
Si2 N1 U1 N2 -62.56(19) . .
Si1 N1 U1 N3 -46.92(18) . .
Si2 N1 U1 N3 131.36(15) . .
Si2 N1 U1 Si1 178.3(3) . .
Si1 N1 U1 Si4 102.05(13) . .
Si2 N1 U1 Si4 -79.67(15) . .
Si1 N1 U1 Si6 -70.61(14) . .
Si2 N1 U1 Si6 107.67(14) . .
Si1 N1 U1 Si5 -17.88(19) . .
Si2 N1 U1 Si5 160.41(10) . .
Si1 N1 U1 Si2 -178.3(3) . .
Si1 N1 U1 Si3 147.17(9) . .
Si2 N1 U1 Si3 -34.5(2) . .
Si5 N3 U1 O1 -141.30(16) . .
Si6 N3 U1 O1 37.58(17) . .
Si5 N3 U1 N2 -46.1(2) . .
Si6 N3 U1 N2 132.76(15) . .
Si5 N3 U1 N1 120.69(16) . .
Si6 N3 U1 N1 -60.43(19) . .
Si5 N3 U1 Si1 100.75(15) . .
Si6 N3 U1 Si1 -80.37(15) . .
Si5 N3 U1 Si4 -18.3(2) . .
Si6 N3 U1 Si4 160.61(10) . .
Si5 N3 U1 Si6 -178.9(3) . .
Si6 N3 U1 Si5 178.9(3) . .
Si5 N3 U1 Si2 147.89(11) . .
Si6 N3 U1 Si2 -33.2(2) . .
Si5 N3 U1 Si3 -69.24(16) . .
Si6 N3 U1 Si3 109.65(14) . .
N1 Si1 U1 O1 40.91(17) . .
C1 Si1 U1 O1 -39.6(2) . .
C3 Si1 U1 O1 126.22(18) . .
C2 Si1 U1 O1 -138.64(15) . .
N1 Si1 U1 N2 -80.60(18) . .
C1 Si1 U1 N2 -161.1(2) . .
C3 Si1 U1 N2 4.71(19) . .
C2 Si1 U1 N2 99.85(16) . .
C1 Si1 U1 N1 -80.5(2) . .
C3 Si1 U1 N1 85.3(2) . .
C2 Si1 U1 N1 -179.5(2) . .
N1 Si1 U1 N3 140.01(16) . .
C1 Si1 U1 N3 59.5(2) . .
C3 Si1 U1 N3 -134.67(18) . .
C2 Si1 U1 N3 -39.54(15) . .
N1 Si1 U1 Si4 -84.30(15) . .
C1 Si1 U1 Si4 -164.79(19) . .
C3 Si1 U1 Si4 1.02(17) . .
C2 Si1 U1 Si4 96.16(14) . .
N1 Si1 U1 Si6 113.79(15) . .
C1 Si1 U1 Si6 33.30(19) . .
C3 Si1 U1 Si6 -160.89(17) . .
C2 Si1 U1 Si6 -65.76(14) . .
N1 Si1 U1 Si5 165.98(15) . .
C1 Si1 U1 Si5 85.49(19) . .
C3 Si1 U1 Si5 -108.71(17) . .
C2 Si1 U1 Si5 -13.57(14) . .
N1 Si1 U1 Si2 0.93(15) . .
C1 Si1 U1 Si2 -79.55(19) . .
C3 Si1 U1 Si2 86.25(17) . .
C2 Si1 U1 Si2 -178.61(14) . .
N1 Si1 U1 Si3 -64.05(16) . .
C1 Si1 U1 Si3 -144.54(19) . .
C3 Si1 U1 Si3 21.26(18) . .
C2 Si1 U1 Si3 116.40(14) . .
N2 Si4 U1 O1 45.84(17) . .
C11 Si4 U1 O1 -32.83(18) . .
C10 Si4 U1 O1 130.34(19) . .
C12 Si4 U1 O1 -133.31(16) . .
C11 Si4 U1 N2 -78.7(2) . .
C10 Si4 U1 N2 84.5(2) . .
C12 Si4 U1 N2 -179.2(2) . .
N2 Si4 U1 N1 146.01(17) . .
C11 Si4 U1 N1 67.34(18) . .
C10 Si4 U1 N1 -129.49(19) . .
C12 Si4 U1 N1 -33.14(16) . .
N2 Si4 U1 N3 -69.40(18) . .
C11 Si4 U1 N3 -148.07(19) . .
C10 Si4 U1 N3 15.1(2) . .
C12 Si4 U1 N3 111.45(17) . .
N2 Si4 U1 Si1 173.78(16) . .
C11 Si4 U1 Si1 95.12(17) . .
C10 Si4 U1 Si1 -101.71(18) . .
C12 Si4 U1 Si1 -5.37(14) . .
N2 Si4 U1 Si6 -50.03(17) . .
C11 Si4 U1 Si6 -128.69(17) . .
C10 Si4 U1 Si6 34.48(19) . .
C12 Si4 U1 Si6 130.82(14) . .
N2 Si4 U1 Si5 -77.49(16) . .
C11 Si4 U1 Si5 -156.15(17) . .
C10 Si4 U1 Si5 7.02(18) . .
C12 Si4 U1 Si5 103.36(14) . .
N2 Si4 U1 Si2 120.49(16) . .
C11 Si4 U1 Si2 41.82(17) . .
C10 Si4 U1 Si2 -155.00(17) . .
C12 Si4 U1 Si2 -58.66(14) . .
N2 Si4 U1 Si3 4.29(16) . .
C11 Si4 U1 Si3 -74.37(17) . .
C10 Si4 U1 Si3 88.80(18) . .
C12 Si4 U1 Si3 -174.86(14) . .
N3 Si6 U1 O1 -140.40(18) . .
C17 Si6 U1 O1 -37.33(16) . .
C18 Si6 U1 O1 69.11(15) . .
C16 Si6 U1 O1 170.4(2) . .
N3 Si6 U1 N2 -62.45(19) . .
C17 Si6 U1 N2 40.62(18) . .
C18 Si6 U1 N2 147.05(16) . .
C16 Si6 U1 N2 -111.7(2) . .
N3 Si6 U1 N1 128.76(18) . .
C17 Si6 U1 N1 -128.18(16) . .
C18 Si6 U1 N1 -21.74(16) . .
C16 Si6 U1 N1 79.5(2) . .
C17 Si6 U1 N3 103.1(2) . .
C18 Si6 U1 N3 -150.5(2) . .
C16 Si6 U1 N3 -49.3(3) . .
N3 Si6 U1 Si1 102.95(16) . .
C17 Si6 U1 Si1 -153.98(15) . .
C18 Si6 U1 Si1 -47.55(14) . .
C16 Si6 U1 Si1 53.7(2) . .
N3 Si6 U1 Si4 -34.95(18) . .
C17 Si6 U1 Si4 68.12(16) . .
C18 Si6 U1 Si4 174.55(14) . .
C16 Si6 U1 Si4 -84.2(2) . .
N3 Si6 U1 Si5 -0.61(16) . .
C17 Si6 U1 Si5 102.45(15) . .
C18 Si6 U1 Si5 -151.11(14) . .
C16 Si6 U1 Si5 -49.9(2) . .
N3 Si6 U1 Si2 155.17(16) . .
C17 Si6 U1 Si2 -101.77(15) . .
C18 Si6 U1 Si2 4.67(14) . .
C16 Si6 U1 Si2 105.9(2) . .
N3 Si6 U1 Si3 -78.00(16) . .
C17 Si6 U1 Si3 25.06(15) . .
C18 Si6 U1 Si3 131.50(14) . .
C16 Si6 U1 Si3 -127.3(2) . .
N3 Si5 U1 O1 42.76(18) . .
C14 Si5 U1 O1 -31.4(2) . .
C13 Si5 U1 O1 -131.17(16) . .
C15 Si5 U1 O1 129.22(17) . .
N3 Si5 U1 N2 139.44(18) . .
C14 Si5 U1 N2 65.3(2) . .
C13 Si5 U1 N2 -34.49(16) . .
C15 Si5 U1 N2 -134.09(17) . .
N3 Si5 U1 N1 -76.23(19) . .
C14 Si5 U1 N1 -150.4(2) . .
C13 Si5 U1 N1 109.85(17) . .
C15 Si5 U1 N1 10.24(19) . .
C14 Si5 U1 N3 -74.2(3) . .
C13 Si5 U1 N3 -173.9(2) . .
C15 Si5 U1 N3 86.5(2) . .
N3 Si5 U1 Si1 -84.58(17) . .
C14 Si5 U1 Si1 -158.76(19) . .
C13 Si5 U1 Si1 101.50(15) . .
C15 Si5 U1 Si1 1.89(16) . .
N3 Si5 U1 Si4 165.51(17) . .
C14 Si5 U1 Si4 91.33(19) . .
C13 Si5 U1 Si4 -8.42(15) . .
C15 Si5 U1 Si4 -108.02(16) . .
N3 Si5 U1 Si6 0.63(17) . .
C14 Si5 U1 Si6 -73.55(19) . .
C13 Si5 U1 Si6 -173.29(15) . .
C15 Si5 U1 Si6 87.10(16) . .
N3 Si5 U1 Si2 -57.35(18) . .
C14 Si5 U1 Si2 -131.53(19) . .
C13 Si5 U1 Si2 128.73(15) . .
C15 Si5 U1 Si2 29.12(17) . .
N3 Si5 U1 Si3 114.04(17) . .
C14 Si5 U1 Si3 39.86(19) . .
C13 Si5 U1 Si3 -59.88(15) . .
C15 Si5 U1 Si3 -159.49(16) . .
N1 Si2 U1 O1 -144.31(17) . .
C4 Si2 U1 O1 -38.83(16) . .
C5 Si2 U1 O1 171.8(3) . .
C6 Si2 U1 O1 68.06(15) . .
N1 Si2 U1 N2 127.77(17) . .
C4 Si2 U1 N2 -126.74(17) . .
C5 Si2 U1 N2 83.9(3) . .
C6 Si2 U1 N2 -19.85(16) . .
C4 Si2 U1 N1 105.5(2) . .
C5 Si2 U1 N1 -43.9(3) . .
C6 Si2 U1 N1 -147.6(2) . .
N1 Si2 U1 N3 -65.37(19) . .
C4 Si2 U1 N3 40.11(18) . .
C5 Si2 U1 N3 -109.3(3) . .
C6 Si2 U1 N3 147.00(17) . .
N1 Si2 U1 Si1 -0.99(16) . .
C4 Si2 U1 Si1 104.50(15) . .
C5 Si2 U1 Si1 -44.9(2) . .
C6 Si2 U1 Si1 -148.61(14) . .
N1 Si2 U1 Si4 103.96(16) . .
C4 Si2 U1 Si4 -150.56(15) . .
C5 Si2 U1 Si4 60.1(2) . .
C6 Si2 U1 Si4 -43.67(14) . .
N1 Si2 U1 Si6 -80.57(16) . .
C4 Si2 U1 Si6 24.92(15) . .
C5 Si2 U1 Si6 -124.5(2) . .
C6 Si2 U1 Si6 131.81(13) . .
N1 Si2 U1 Si5 -34.73(17) . .
C4 Si2 U1 Si5 70.76(16) . .
C5 Si2 U1 Si5 -78.6(2) . .
C6 Si2 U1 Si5 177.65(13) . .
N1 Si2 U1 Si3 154.68(16) . .
C4 Si2 U1 Si3 -99.84(15) . .
C5 Si2 U1 Si3 110.8(2) . .
C6 Si2 U1 Si3 7.05(14) . .
N2 Si3 U1 O1 -144.15(18) . .
C7 Si3 U1 O1 -37.80(17) . .
C8 Si3 U1 O1 69.68(15) . .
C9 Si3 U1 O1 174.5(2) . .
C7 Si3 U1 N2 106.3(2) . .
C8 Si3 U1 N2 -146.2(2) . .
C9 Si3 U1 N2 -41.3(3) . .
N2 Si3 U1 N1 -66.26(19) . .
C7 Si3 U1 N1 40.08(19) . .
C8 Si3 U1 N1 147.56(17) . .
C9 Si3 U1 N1 -107.6(2) . .
N2 Si3 U1 N3 126.24(18) . .
C7 Si3 U1 N3 -127.42(17) . .
C8 Si3 U1 N3 -19.94(16) . .
C9 Si3 U1 N3 84.9(2) . .
N2 Si3 U1 Si1 -29.43(18) . .
C7 Si3 U1 Si1 76.91(16) . .
C8 Si3 U1 Si1 -175.61(14) . .
C9 Si3 U1 Si1 -70.8(2) . .
N2 Si3 U1 Si4 -4.40(16) . .
C7 Si3 U1 Si4 101.94(15) . .
C8 Si3 U1 Si4 -150.58(14) . .
C9 Si3 U1 Si4 -45.7(2) . .
N2 Si3 U1 Si6 152.86(16) . .
C7 Si3 U1 Si6 -100.80(15) . .
C8 Si3 U1 Si6 6.68(14) . .
C9 Si3 U1 Si6 111.5(2) . .
N2 Si3 U1 Si5 102.31(16) . .
C7 Si3 U1 Si5 -151.35(15) . .
C8 Si3 U1 Si5 -43.87(14) . .
C9 Si3 U1 Si5 61.0(2) . .
N2 Si3 U1 Si2 -81.93(16) . .
C7 Si3 U1 Si2 24.41(15) . .
C8 Si3 U1 Si2 131.89(14) . .
C9 Si3 U1 Si2 -123.3(2) . .
